data_7232606
loop_
_publ_author_name
'Fornasari, Luca'
'd'Agostino, Simone'
'Braga, Dario'

_publ_section_title
;
 Supramolecular zwitterions based on a novel boronic acid--squarate
 dianion synthon
;
_journal_issue 20
_journal_name_full CrystEngComm
_journal_page_first 3186
_journal_paper_doi 10.1039/C9CE00367C
_journal_volume 21
_journal_year 2019
_chemical_formula_moiety 'C4 O4, 2(C5 H6.8 B N O2), C10 H8.4 N2'
_chemical_formula_sum 'C24 H22 B2 N4 O8'
_chemical_formula_weight 516.07
_space_group_crystal_system monoclinic
_space_group_IT_number 12
_space_group_name_Hall '-C 2y'
_space_group_name_H-M_alt 'C 1 2/m 1'
_symmetry_space_group_name_Hall '-C 2y'
_symmetry_space_group_name_H-M 'C 1 2/m 1'
_atom_sites_solution_hydrogens geom
_atom_sites_solution_primary dual
_audit_creation_date 2019-03-12
_audit_creation_method
;
Olex2 1.2
(compiled 2018.05.29 svn.r3508 for OlexSys, GUI svn.r5506)
;
_audit_update_record
;
2019-03-12 deposited with the CCDC.    2019-04-15 downloaded from the CCDC.
;
_cell_angle_alpha 90
_cell_angle_beta 98.765(5)
_cell_angle_gamma 90
_cell_formula_units_Z 2
_cell_length_a 12.3874(6)
_cell_length_b 10.7643(4)
_cell_length_c 8.7610(4)
_cell_measurement_reflns_used 1184
_cell_measurement_temperature 298.15
_cell_measurement_theta_max 27.9070
_cell_measurement_theta_min 3.6120
_cell_volume 1154.56(9)
_computing_cell_refinement 'CrysAlisPro 1.171.38.46 (Rigaku OD, 2015)'
_computing_data_collection 'CrysAlisPro 1.171.38.46 (Rigaku OD, 2015)'
_computing_data_reduction 'CrysAlisPro 1.171.38.46 (Rigaku OD, 2015)'
_computing_molecular_graphics 'Olex2 (Dolomanov et al., 2009)'
_computing_publication_material 'Olex2 (Dolomanov et al., 2009)'
_computing_structure_refinement 'ShelXL (Sheldrick, 2015)'
_computing_structure_solution 'ShelXT (Sheldrick, 2015)'
_diffrn_ambient_temperature 298.15
_diffrn_detector 'CCD plate'
_diffrn_detector_area_resol_mean 16.1340
_diffrn_detector_type Sapphire3
_diffrn_measured_fraction_theta_full 0.996
_diffrn_measured_fraction_theta_max 0.857
_diffrn_measurement_details
;
List of Runs (angles in degrees, time in seconds):

  # Type    Start    End  Width  t~exp~   \w     \q     \k     \f   Frames
#--------------------------------------------------------------------------
  1  \w    -28.00  48.00   1.00   14.34    --  -16.52  57.00 -30.00   76
  2  \w    -25.00   1.00   1.00   14.34    --  -16.52 -99.00   0.00   26
  3  \w    -65.00 -38.00   1.00   14.34    --  -16.52-178.00 -30.00   27
  4  \w    -79.00  -4.00   1.00   14.34    --  -16.52 -57.00-150.00   75
;
_diffrn_measurement_device 'four-circle diffractometer'
_diffrn_measurement_device_type 'Xcalibur, Sapphire3'
_diffrn_measurement_method '\w scans'
_diffrn_orient_matrix_type 'CrysAlisPro convention (1999,Acta A55,543-557)'
_diffrn_orient_matrix_UB_11 -0.0479032000
_diffrn_orient_matrix_UB_12 -0.0202678000
_diffrn_orient_matrix_UB_13 -0.0482640000
_diffrn_orient_matrix_UB_21 -0.0253957000
_diffrn_orient_matrix_UB_22 -0.0109993000
_diffrn_orient_matrix_UB_23 0.0660483000
_diffrn_orient_matrix_UB_31 -0.0202904000
_diffrn_orient_matrix_UB_32 0.0617817000
_diffrn_orient_matrix_UB_33 -0.0041380000
_diffrn_radiation_monochromator graphite
_diffrn_radiation_probe x-ray
_diffrn_radiation_type MoK\a
_diffrn_radiation_wavelength 0.71073
_diffrn_reflns_av_R_equivalents 0.0189
_diffrn_reflns_av_unetI/netI 0.0324
_diffrn_reflns_Laue_measured_fraction_full 0.996
_diffrn_reflns_Laue_measured_fraction_max 0.857
_diffrn_reflns_limit_h_max 16
_diffrn_reflns_limit_h_min -16
_diffrn_reflns_limit_k_max 11
_diffrn_reflns_limit_k_min -14
_diffrn_reflns_limit_l_max 11
_diffrn_reflns_limit_l_min -11
_diffrn_reflns_number 2546
_diffrn_reflns_point_group_measured_fraction_full 0.996
_diffrn_reflns_point_group_measured_fraction_max 0.857
_diffrn_reflns_theta_full 25.242
_diffrn_reflns_theta_max 29.021
_diffrn_reflns_theta_min 3.270
_diffrn_source 'fine-focus sealed X-ray tube'
_diffrn_source_type 'Enhance (Mo) X-ray Source'
_exptl_absorpt_coefficient_mu 0.111
_exptl_absorpt_correction_T_max 1.00000
_exptl_absorpt_correction_T_min 0.98851
_exptl_absorpt_correction_type multi-scan
_exptl_absorpt_process_details
;
CrysAlisPro 1.171.38.46 (Rigaku Oxford Diffraction, 2015)
Empirical absorption correction using spherical harmonics,
 implemented in SCALE3 ABSPACK scaling algorithm.
;
_exptl_crystal_colour yellow
_exptl_crystal_colour_primary yellow
_exptl_crystal_density_diffrn 1.484
_exptl_crystal_description block
_exptl_crystal_F_000 536
_exptl_crystal_size_max 0.2
_exptl_crystal_size_mid 0.1
_exptl_crystal_size_min 0.1
_refine_diff_density_max 0.324
_refine_diff_density_min -0.229
_refine_diff_density_rms 0.037
_refine_ls_extinction_method none
_refine_ls_goodness_of_fit_ref 1.066
_refine_ls_hydrogen_treatment constr
_refine_ls_matrix_type full
_refine_ls_number_parameters 95
_refine_ls_number_reflns 1388
_refine_ls_number_restraints 0
_refine_ls_restrained_S_all 1.066
_refine_ls_R_factor_all 0.0601
_refine_ls_R_factor_gt 0.0463
_refine_ls_shift/su_max 0.000
_refine_ls_shift/su_mean 0.000
_refine_ls_structure_factor_coef Fsqd
_refine_ls_weighting_details 'w=1/[\s^2^(Fo^2^)+(0.0588P)^2^+0.1668P] where P=(Fo^2^+2Fc^2^)/3'
_refine_ls_weighting_scheme calc
_refine_ls_wR_factor_gt 0.1125
_refine_ls_wR_factor_ref 0.1199
_reflns_Friedel_coverage 0.000
_reflns_number_gt 1094
_reflns_number_total 1388
_reflns_threshold_expression 'I > 2\s(I)'
_cod_data_source_file c9ce00367c2.cif
_cod_data_source_block 1a-Bpy
_cod_depositor_comments 'Adding full bibliography for 7232605--7232608.cif.'
_cod_database_code 7232606
_shelx_shelxl_version_number 2014/7
_shelx_space_group_comment
;
The symmetry employed for this shelxl refinement is uniquely defined
by the following loop, which should always be used as a source of
symmetry information in preference to the above space-group names.
They are only intended as comments.
;
_shelx_estimated_absorpt_t_max 0.989
_shelx_estimated_absorpt_t_min 0.978
_reflns_odcompleteness_completeness 99.68
_reflns_odcompleteness_iscentric 1
_reflns_odcompleteness_theta 26.32
_olex2_refinement_description
;
1. Fixed Uiso
 At 1.2 times of:
  All C(H) groups, All N(H) groups
 At 1.5 times of:
  All O(H) groups
2. Others
 Fixed Sof: H1(0.4) H2A(0.1)
3.a Aromatic/amide H refined with riding coordinates:
 N1(H1), N2(H2A), C3(H3), C4(H4), C5(H5), C6(H6)
3.b Idealised tetrahedral OH refined as rotating group:
 O2(H2)
;
_olex2_submission_special_instructions 'No special instructions were received'
_oxdiff_exptl_absorpt_empirical_details
;
Empirical correction (ABSPACK) includes:
- Absorption correction using spherical harmonics
- Frame scaling
;
_oxdiff_exptl_absorpt_empirical_full_max 1.052
_oxdiff_exptl_absorpt_empirical_full_min 0.961

loop_
_space_group_symop_operation_xyz
'x, y, z'
'-x, y, -z'
'x+1/2, y+1/2, z'
'-x+1/2, y+1/2, -z'
'-x, -y, -z'
'x, -y, z'
'-x+1/2, -y+1/2, -z'
'x+1/2, -y+1/2, z'

loop_
_atom_site_label
_atom_site_type_symbol
_atom_site_fract_x
_atom_site_fract_y
_atom_site_fract_z
_atom_site_U_iso_or_equiv
_atom_site_adp_type
_atom_site_occupancy
_atom_site_site_symmetry_order
_atom_site_calc_flag
_atom_site_refinement_flags_posn
_atom_site_refinement_flags_adp
_atom_site_refinement_flags_occupancy
_atom_site_disorder_assembly
_atom_site_disorder_group
O1 O 0.92159(10) 0.64953(10) 0.13068(13) 0.0544(4) Uani 1 1 d . . . . .
O2 O 0.85568(11) 0.61185(9) 0.39845(13) 0.0549(4) Uani 1 1 d . . . . .
H2 H 0.8763 0.6032 0.3144 0.082 Uiso 1 1 calc GR . . . .
N1 N 0.69879(13) 0.5000 0.88153(18) 0.0374(4) Uani 1 2 d S T P . .
H1 H 0.6707 0.5000 0.9654 0.045 Uiso 0.8 2 calc RS T P A 1
N2 N 0.60133(14) 0.5000 1.14324(19) 0.0404(4) Uani 1 2 d S T P . .
H2A H 0.6273 0.5000 1.0577 0.049 Uiso 0.2 2 calc RS T P B 2
C7 C 0.52150(15) 0.5000 1.4247(2) 0.0314(4) Uani 1 2 d S T P . .
C1 C 0.96487(11) 0.56750(12) 0.05947(15) 0.0341(3) Uani 1 1 d . . . . .
C2 C 0.79038(15) 0.5000 0.6160(2) 0.0327(4) Uani 1 2 d S T P . .
C3 C 0.76578(13) 0.60972(13) 0.68537(16) 0.0389(4) Uani 1 1 d . . . . .
H3 H 0.7804 0.6854 0.6415 0.047 Uiso 1 1 calc R . . . .
C4 C 0.71994(13) 0.60770(14) 0.81848(17) 0.0411(4) Uani 1 1 d . . . . .
H4 H 0.7037 0.6819 0.8645 0.049 Uiso 1 1 calc R . . . .
C5 C 0.58037(14) 0.60530(15) 1.21219(17) 0.0457(4) Uani 1 1 d . . . . .
H5 H 0.5926 0.6800 1.1643 0.055 Uiso 1 1 calc R . . . .
C6 C 0.54150(13) 0.60910(14) 1.35109(16) 0.0427(4) Uani 1 1 d . . . . .
H6 H 0.5287 0.6852 1.3954 0.051 Uiso 1 1 calc R . . . .
B1 B 0.83885(18) 0.5000 0.4575(3) 0.0357(5) Uani 1 2 d S T P . .

loop_
_atom_site_aniso_label
_atom_site_aniso_U_11
_atom_site_aniso_U_22
_atom_site_aniso_U_33
_atom_site_aniso_U_23
_atom_site_aniso_U_13
_atom_site_aniso_U_12
O1 0.0883(9) 0.0308(6) 0.0546(7) -0.0001(5) 0.0443(6) 0.0079(6)
O2 0.0872(9) 0.0388(7) 0.0480(7) 0.0012(5) 0.0404(7) 0.0006(6)
N1 0.0404(9) 0.0448(10) 0.0294(8) 0.000 0.0134(7) 0.000
N2 0.0443(10) 0.0479(11) 0.0312(8) 0.000 0.0126(8) 0.000
C7 0.0312(9) 0.0365(11) 0.0271(9) 0.000 0.0066(8) 0.000
C1 0.0457(8) 0.0276(7) 0.0317(7) 0.0007(6) 0.0147(6) 0.0015(6)
C2 0.0347(10) 0.0351(11) 0.0293(9) 0.000 0.0082(8) 0.000
C3 0.0521(9) 0.0304(7) 0.0372(8) 0.0012(6) 0.0162(7) -0.0033(6)
C4 0.0524(9) 0.0362(8) 0.0367(7) -0.0051(7) 0.0139(7) 0.0022(7)
C5 0.0612(10) 0.0407(9) 0.0391(8) 0.0029(7) 0.0197(7) -0.0061(8)
C6 0.0582(10) 0.0356(8) 0.0381(8) -0.0026(6) 0.0195(7) -0.0032(7)
B1 0.0387(12) 0.0378(13) 0.0325(11) 0.000 0.0118(10) 0.000

loop_
_atom_type_symbol
_atom_type_description
_atom_type_scat_dispersion_real
_atom_type_scat_dispersion_imag
_atom_type_scat_source
C C 0.0033 0.0016 'International Tables Vol C Tables 4.2.6.8 and 6.1.1.4'
H H 0.0000 0.0000 'International Tables Vol C Tables 4.2.6.8 and 6.1.1.4'
B B 0.0013 0.0007 'International Tables Vol C Tables 4.2.6.8 and 6.1.1.4'
N N 0.0061 0.0033 'International Tables Vol C Tables 4.2.6.8 and 6.1.1.4'
O O 0.0106 0.0060 'International Tables Vol C Tables 4.2.6.8 and 6.1.1.4'

loop_
_geom_angle_atom_site_label_1
_geom_angle_atom_site_label_2
_geom_angle_atom_site_label_3
_geom_angle
_geom_angle_site_symmetry_1
_geom_angle_site_symmetry_3
C4 N1 C4 121.71(17) 6_565 .
C5 N2 C5 117.13(16) . 6_565
C6 C7 C7 121.69(8) 6_565 5_668
C6 C7 C7 121.69(8) . 5_668
C6 C7 C6 116.61(17) . 6_565
O1 C1 C1 134.98(7) . 2_755
O1 C1 C1 135.02(7) . 6_565
C1 C1 C1 90.000(1) 6_565 2_755
C3 C2 C3 117.24(17) 6_565 .
C3 C2 B1 121.33(8) 6_565 .
C3 C2 B1 121.33(8) . .
C4 C3 C2 120.47(13) . .
N1 C4 C3 120.05(14) . .
N2 C5 C6 123.13(14) . .
C5 C6 C7 119.99(14) . .
O2 B1 O2 128.04(18) 6_565 .
O2 B1 C2 115.97(9) 6_565 .
O2 B1 C2 115.97(9) . .

loop_
_geom_bond_atom_site_label_1
_geom_bond_atom_site_label_2
_geom_bond_distance
_geom_bond_site_symmetry_2
O1 C1 1.2483(16) .
O2 B1 1.3393(13) .
N1 C4 1.3274(16) .
N1 C4 1.3273(16) 6_565
N2 C5 1.3284(17) .
N2 C5 1.3285(17) 6_565
C7 C7 1.497(3) 5_668
C7 C6 1.3802(17) 6_565
C7 C6 1.3802(17) .
C1 C1 1.453(3) 6_565
C1 C1 1.456(3) 2_755
C2 C3 1.3833(16) .
C2 C3 1.3833(16) 6_565
C2 B1 1.594(3) .
C3 C4 1.3729(19) .
C5 C6 1.376(2) .
B1 O2 1.3393(13) 6_565
